data_7011650
loop_
_publ_author_name
'McMorran, David A.'
'Steel, Peter J.'

_publ_section_title
;
 New U- and Y-shaped components for metallosupramolecular assemblies:
 synthesis and coordination chemistry of 2,6-bis(3-pyridyloxy)pyrazine
;
_journal_issue 17
_journal_name_full 'Journal of the Chemical Society, Dalton Transactions'
_journal_page_first 3321
_journal_paper_doi 10.1039/b202593k
_journal_year 2002
_chemical_formula_sum 'C18 H17 B Cu F4 N6 O2.5'
_chemical_formula_weight 507.73
_chemical_name_systematic
; 
? 
;
_space_group_IT_number 1
_symmetry_space_group_name_Hall 'P 1'
_symmetry_space_group_name_H-M 'P 1'
_atom_sites_solution_hydrogens geom
_atom_sites_solution_primary direct
_atom_sites_solution_secondary difmap
_audit_creation_method SHELXL-97
_cell_angle_alpha 95.96(3)
_cell_angle_beta 107.60(2)
_cell_angle_gamma 116.67(2)
_cell_formula_units_Z 1
_cell_length_a 8.211(7)
_cell_length_b 8.327(7)
_cell_length_c 9.356(6)
_cell_measurement_temperature 168(2)
_cell_volume 522.9(7)
_computing_structure_refinement 'SHELXL-97 (Sheldrick, 1997)'
_computing_structure_solution 'SHELXS-97 (Sheldrick, 1990)'
_diffrn_ambient_temperature 168(2)
_diffrn_measured_fraction_theta_full 0.993
_diffrn_measured_fraction_theta_max 0.993
_diffrn_radiation_monochromator graphite
_diffrn_radiation_source 'fine-focus sealed tube'
_diffrn_radiation_type MoK\a
_diffrn_radiation_wavelength 0.71073
_diffrn_reflns_av_R_equivalents 0.0323
_diffrn_reflns_av_sigmaI/netI 0.0757
_diffrn_reflns_limit_h_max 9
_diffrn_reflns_limit_h_min -9
_diffrn_reflns_limit_k_max 9
_diffrn_reflns_limit_k_min -9
_diffrn_reflns_limit_l_max 9
_diffrn_reflns_limit_l_min -11
_diffrn_reflns_number 6286
_diffrn_reflns_theta_full 25.00
_diffrn_reflns_theta_max 25.00
_diffrn_reflns_theta_min 2.38
_exptl_absorpt_coefficient_mu 1.111
_exptl_absorpt_correction_T_max 0.9781
_exptl_absorpt_correction_T_min 0.6971
_exptl_crystal_density_diffrn 1.613
_exptl_crystal_density_method 'not measured'
_exptl_crystal_F_000 257
_exptl_crystal_size_max 0.35
_exptl_crystal_size_mid 0.10
_exptl_crystal_size_min 0.02
_refine_diff_density_max 0.496
_refine_diff_density_min -0.771
_refine_diff_density_rms 0.087
_refine_ls_abs_structure_details 'Flack H D (1983), Acta Cryst. A39, 876-881'
_refine_ls_abs_structure_Flack 0.01(3)
_refine_ls_extinction_method none
_refine_ls_goodness_of_fit_ref 1.005
_refine_ls_hydrogen_treatment mixed
_refine_ls_matrix_type full
_refine_ls_number_parameters 328
_refine_ls_number_reflns 3059
_refine_ls_number_restraints 54
_refine_ls_restrained_S_all 1.009
_refine_ls_R_factor_all 0.0815
_refine_ls_R_factor_gt 0.0636
_refine_ls_shift/su_max 0.038
_refine_ls_shift/su_mean 0.001
_refine_ls_structure_factor_coef Fsqd
_refine_ls_weighting_details 'calc w=1/[\s^2^(Fo^2^)+(0.1139P)^2^+0.0000P] where P=(Fo^2^+2Fc^2^)/3'
_refine_ls_weighting_scheme calc
_refine_ls_wR_factor_gt 0.1512
_refine_ls_wR_factor_ref 0.1612
_reflns_number_gt 2492
_reflns_number_total 3059
_reflns_threshold_expression >2sigma(I)
_cod_data_source_file b202593k.txt
_cod_data_source_block 3dmaaa
_cod_original_cell_volume 522.8(7)
_cod_original_formula_sum 'C18 H17 B Cu F4 N6 O2.50'
_cod_database_code 7011650

loop_
_symmetry_equiv_pos_as_xyz
'x, y, z'

loop_
_atom_site_label
_atom_site_type_symbol
_atom_site_fract_x
_atom_site_fract_y
_atom_site_fract_z
_atom_site_U_iso_or_equiv
_atom_site_adp_type
_atom_site_occupancy
_atom_site_symmetry_multiplicity
_atom_site_calc_flag
_atom_site_refinement_flags
_atom_site_disorder_assembly
_atom_site_disorder_group
Cu1 Cu 1.44686(10) 0.42856(10) 0.32324(9) 0.0262(3) Uani 1 1 d . . .
N11 N 1.2540(9) 0.4514(9) 0.4037(7) 0.0261(15) Uani 1 1 d . . .
C12 C 1.2967(12) 0.4867(11) 0.5567(9) 0.0270(18) Uani 1 1 d . . .
H12A H 1.4219 0.5103 0.6256 0.032 Uiso 1 1 calc R . .
C13 C 1.1678(15) 0.4901(12) 0.6175(11) 0.027(2) Uani 1 1 d . . .
C14 C 0.9836(12) 0.4500(11) 0.5189(9) 0.0278(18) Uani 1 1 d . . .
H14A H 0.8892 0.4483 0.5584 0.033 Uiso 1 1 calc R . .
C15 C 0.9410(14) 0.4128(13) 0.3634(10) 0.033(2) Uani 1 1 d . . .
H15A H 0.8150 0.3843 0.2919 0.039 Uiso 1 1 calc R . .
C16 C 1.0785(12) 0.4164(11) 0.3100(10) 0.0282(18) Uani 1 1 d . . .
H16A H 1.0471 0.3928 0.2008 0.034 Uiso 1 1 calc R . .
O10 O 1.2222(10) 0.5428(9) 0.7744(7) 0.0301(15) Uani 1 1 d . . .
N21 N 1.1500(11) 0.2440(10) 0.7678(8) 0.0257(16) Uani 1 1 d . . .
C22 C 1.2232(14) 0.4143(13) 0.8501(11) 0.025(2) Uani 1 1 d . . .
C23 C 1.3109(13) 0.4721(12) 1.0093(10) 0.030(2) Uani 1 1 d . . .
H23A H 1.3626 0.5984 1.0637 0.036 Uiso 1 1 calc R . .
N24 N 1.3238(10) 0.3532(9) 1.0873(8) 0.0299(16) Uani 1 1 d . . .
C25 C 1.2566(12) 0.1814(11) 1.0072(9) 0.0301(19) Uani 1 1 d . . .
H25A H 1.2691 0.0933 1.0598 0.036 Uiso 1 1 calc R . .
C26 C 1.1686(11) 0.1306(11) 0.8479(9) 0.0275(18) Uani 1 1 d . . .
O20 O 1.0922(9) -0.0508(7) 0.7736(6) 0.0357(15) Uani 1 1 d . . .
N31 N 0.7133(9) -0.3401(9) 0.3997(7) 0.0242(15) Uani 1 1 d . . .
C32 C 0.8135(12) -0.2603(10) 0.5507(9) 0.0232(17) Uani 1 1 d . . .
H32A H 0.7515 -0.3094 0.6192 0.028 Uiso 1 1 calc R . .
C33 C 1.0012(13) -0.1111(11) 0.6139(9) 0.0303(19) Uani 1 1 d . . .
C34 C 1.0942(13) -0.0334(12) 0.5194(10) 0.034(2) Uani 1 1 d . . .
H34A H 1.2242 0.0728 0.5609 0.041 Uiso 1 1 calc R . .
C35 C 0.9913(13) -0.1157(12) 0.3630(10) 0.037(2) Uani 1 1 d . . .
H35A H 1.0495 -0.0685 0.2920 0.044 Uiso 1 1 calc R . .
C36 C 0.8031(12) -0.2671(11) 0.3083(10) 0.0310(19) Uani 1 1 d . . .
H36A H 0.7338 -0.3224 0.1986 0.037 Uiso 1 1 calc R . .
N40 N 1.4762(10) 0.2217(10) 0.3820(9) 0.0328(17) Uani 1 1 d . . .
C40 C 1.5059(15) 0.1116(14) 0.4192(12) 0.041(2) Uani 1 1 d . . .
C41 C 1.548(3) -0.0250(19) 0.4713(18) 0.082(4) Uani 1 1 d . . .
H41A H 1.6560 0.0332 0.5751 0.123 Uiso 1 1 calc R . .
H41B H 1.5872 -0.0769 0.3979 0.123 Uiso 1 1 calc R . .
H41C H 1.4293 -0.1257 0.4770 0.123 Uiso 1 1 calc R . .
N200 N 1.553(2) 0.9544(14) 1.1126(15) 0.078(3) Uani 1 1 d . . .
C201 C 1.6241(18) 0.9565(14) 1.0297(15) 0.057(3) Uani 1 1 d . . .
C202 C 1.715(3) 0.957(2) 0.923(2) 0.103(5) Uani 1 1 d . . .
H20A H 1.7501 1.0722 0.8903 0.154 Uiso 1 1 calc R . .
H20B H 1.6233 0.8482 0.8318 0.154 Uiso 1 1 calc R . .
H20C H 1.8355 0.9523 0.9740 0.154 Uiso 1 1 calc R . .
B B 0.6948(14) 0.3855(14) 0.8548(11) 0.042(3) Uani 1 1 d D . .
F1 F 0.5345(11) 0.2202(11) 0.7760(9) 0.101(3) Uani 1 1 d D A .
F2 F 0.729(3) 0.402(2) 1.0043(13) 0.115(9) Uani 0.71(4) 1 d PD A 1
F3 F 0.675(2) 0.5232(18) 0.818(2) 0.127(12) Uani 0.71(4) 1 d PD A 1
F4 F 0.8437(19) 0.387(2) 0.831(3) 0.163(12) Uani 0.71(4) 1 d PD A 1
F2' F 0.644(4) 0.489(4) 0.923(5) 0.22(5) Uani 0.29(4) 1 d PD A 2
F3' F 0.756(5) 0.461(4) 0.751(3) 0.13(2) Uani 0.29(4) 1 d PD A 2
F4' F 0.833(3) 0.374(3) 0.954(4) 0.17(4) Uani 0.29(4) 1 d PD A 2
O1 O 1.145(2) 0.7741(19) 1.1050(17) 0.054(4) Uani 0.50 1 d P . .
H1A H 1.0196 0.6362 1.0464 0.081 Uiso 0.50 1 d PR . .
H1B H 1.0749 0.7897 1.0915 0.081 Uiso 0.50 1 d PR . .

loop_
_atom_site_aniso_label
_atom_site_aniso_U_11
_atom_site_aniso_U_22
_atom_site_aniso_U_33
_atom_site_aniso_U_23
_atom_site_aniso_U_13
_atom_site_aniso_U_12
Cu1 0.0275(5) 0.0307(5) 0.0159(5) 0.0036(4) 0.0070(4) 0.0129(4)
N11 0.026(4) 0.029(4) 0.022(4) 0.006(3) 0.011(3) 0.012(3)
C12 0.031(5) 0.038(4) 0.010(4) 0.002(3) 0.004(3) 0.020(4)
C13 0.040(6) 0.023(4) 0.019(5) 0.004(4) 0.014(4) 0.015(4)
C14 0.029(4) 0.038(5) 0.024(5) 0.012(4) 0.011(4) 0.022(4)
C15 0.034(5) 0.041(5) 0.033(6) 0.014(4) 0.016(5) 0.024(4)
C16 0.031(5) 0.031(4) 0.020(4) 0.008(3) 0.004(3) 0.017(4)
O10 0.040(4) 0.037(4) 0.015(3) 0.007(3) 0.008(3) 0.023(3)
N21 0.029(4) 0.032(4) 0.018(4) 0.009(3) 0.012(3) 0.015(3)
C22 0.034(5) 0.031(5) 0.019(5) 0.012(4) 0.012(4) 0.021(4)
C23 0.030(5) 0.035(5) 0.026(5) 0.004(4) 0.013(4) 0.018(4)
N24 0.032(4) 0.032(4) 0.024(4) 0.009(3) 0.012(3) 0.014(3)
C25 0.028(5) 0.029(4) 0.021(5) 0.005(4) 0.005(4) 0.008(4)
C26 0.023(4) 0.031(4) 0.021(4) 0.006(4) 0.006(3) 0.009(4)
O20 0.050(4) 0.022(3) 0.014(3) -0.001(2) 0.000(3) 0.011(3)
N31 0.033(4) 0.031(4) 0.019(4) 0.010(3) 0.013(3) 0.022(3)
C32 0.035(5) 0.021(4) 0.016(4) 0.007(3) 0.012(4) 0.015(4)
C33 0.036(5) 0.027(4) 0.020(4) 0.003(3) 0.005(4) 0.014(4)
C34 0.032(5) 0.034(5) 0.024(5) 0.000(4) 0.009(4) 0.011(4)
C35 0.041(5) 0.037(5) 0.023(5) 0.008(4) 0.015(4) 0.011(4)
C36 0.035(5) 0.030(4) 0.019(4) 0.000(3) 0.004(4) 0.015(4)
N40 0.031(4) 0.039(5) 0.031(4) 0.009(4) 0.012(3) 0.020(4)
C40 0.048(6) 0.046(6) 0.038(6) 0.013(5) 0.020(5) 0.030(5)
C41 0.138(14) 0.078(9) 0.090(11) 0.050(8) 0.065(10) 0.084(10)
N200 0.108(9) 0.052(6) 0.090(9) 0.027(6) 0.056(8) 0.040(6)
C201 0.067(8) 0.037(6) 0.061(8) 0.010(5) 0.028(7) 0.020(6)
C202 0.131(14) 0.095(11) 0.107(14) 0.025(10) 0.082(12) 0.056(11)
B 0.039(7) 0.056(9) 0.036(7) 0.019(6) 0.017(6) 0.026(7)
F1 0.059(5) 0.111(7) 0.082(6) 0.002(5) 0.003(4) 0.024(5)
F2 0.16(2) 0.113(12) 0.043(9) 0.009(8) 0.041(11) 0.053(14)
F3 0.103(13) 0.118(14) 0.14(2) 0.093(15) 0.002(13) 0.059(12)
F4 0.096(12) 0.161(17) 0.30(3) 0.083(18) 0.140(18) 0.073(11)
F2' 0.09(3) 0.33(9) 0.15(6) -0.15(6) -0.02(3) 0.14(4)
F3' 0.23(5) 0.13(3) 0.13(3) 0.09(3) 0.16(4) 0.10(3)
F4' 0.06(2) 0.13(3) 0.17(5) 0.12(4) -0.08(3) -0.008(19)
O1 0.062(10) 0.047(8) 0.059(10) 0.016(7) 0.031(8) 0.028(8)

loop_
_atom_type_symbol
_atom_type_description
_atom_type_scat_dispersion_real
_atom_type_scat_dispersion_imag
_atom_type_scat_source
C C 0.0033 0.0016 'International Tables Vol C Tables 4.2.6.8 and 6.1.1.4'
H H 0.0000 0.0000 'International Tables Vol C Tables 4.2.6.8 and 6.1.1.4'
B B 0.0013 0.0007 'International Tables Vol C Tables 4.2.6.8 and 6.1.1.4'
N N 0.0061 0.0033 'International Tables Vol C Tables 4.2.6.8 and 6.1.1.4'
O O 0.0106 0.0060 'International Tables Vol C Tables 4.2.6.8 and 6.1.1.4'
F F 0.0171 0.0103 'International Tables Vol C Tables 4.2.6.8 and 6.1.1.4'
Cu Cu 0.3201 1.2651 'International Tables Vol C Tables 4.2.6.8 and 6.1.1.4'

loop_
_geom_angle_atom_site_label_1
_geom_angle_atom_site_label_2
_geom_angle_atom_site_label_3
_geom_angle
_geom_angle_site_symmetry_1
_geom_angle_site_symmetry_3
_geom_angle_publ_flag
N40 Cu1 N31 109.6(3) . 1_665 ?
N40 Cu1 N11 107.8(3) . . ?
N31 Cu1 N11 114.9(3) 1_665 . ?
N40 Cu1 N24 106.5(3) . 1_554 ?
N31 Cu1 N24 109.4(3) 1_665 1_554 ?
N11 Cu1 N24 108.3(3) . 1_554 ?
C16 N11 C12 117.9(7) . . ?
C16 N11 Cu1 122.5(6) . . ?
C12 N11 Cu1 119.2(5) . . ?
N11 C12 C13 122.3(8) . . ?
C12 C13 O10 120.8(9) . . ?
C12 C13 C14 119.4(9) . . ?
O10 C13 C14 119.7(8) . . ?
C15 C14 C13 117.8(8) . . ?
C14 C15 C16 119.9(9) . . ?
N11 C16 C15 122.5(8) . . ?
C22 O10 C13 116.6(7) . . ?
C26 N21 C22 115.2(8) . . ?
N21 C22 O10 118.4(8) . . ?
N21 C22 C23 123.4(9) . . ?
O10 C22 C23 118.0(8) . . ?
N24 C23 C22 119.9(8) . . ?
C23 N24 C25 118.1(7) . . ?
C23 N24 Cu1 121.9(6) . 1_556 ?
C25 N24 Cu1 120.0(6) . 1_556 ?
N24 C25 C26 119.5(8) . . ?
N21 C26 O20 119.8(7) . . ?
N21 C26 C25 123.8(8) . . ?
O20 C26 C25 116.4(7) . . ?
C26 O20 C33 119.4(6) . . ?
C32 N31 C36 116.6(7) . . ?
C32 N31 Cu1 119.2(5) . 1_445 ?
C36 N31 Cu1 124.0(5) . 1_445 ?
N31 C32 C33 123.4(7) . . ?
C32 C33 C34 120.2(8) . . ?
C32 C33 O20 116.9(7) . . ?
C34 C33 O20 122.8(8) . . ?
C35 C34 C33 116.6(8) . . ?
C34 C35 C36 119.6(8) . . ?
N31 C36 C35 123.5(8) . . ?
C40 N40 Cu1 175.4(7) . . ?
N40 C40 C41 178.2(12) . . ?
N200 C201 C202 179.5(14) . . ?
F4' B F3 134.1(14) . . ?
F4' B F4 55.0(17) . . ?
F3 B F4 110.7(10) . . ?
F4' B F2' 111.0(13) . . ?
F3 B F2' 51.2(18) . . ?
F4 B F2' 143.3(15) . . ?
F4' B F3' 109.7(12) . . ?
F3 B F3' 58.0(15) . . ?
F4 B F3' 58.4(16) . . ?
F2' B F3' 108.4(13) . . ?
F4' B F2 54.1(19) . . ?
F3 B F2 109.4(10) . . ?
F4 B F2 108.3(11) . . ?
F2' B F2 62.2(19) . . ?
F3' B F2 146.6(14) . . ?
F4' B F1 112.9(11) . . ?
F3 B F1 113.0(9) . . ?
F4 B F1 108.4(10) . . ?
F2' B F1 108.2(11) . . ?
F3' B F1 106.5(11) . . ?
F2 B F1 106.9(9) . . ?

loop_
_geom_bond_atom_site_label_1
_geom_bond_atom_site_label_2
_geom_bond_distance
_geom_bond_site_symmetry_2
_geom_bond_publ_flag
Cu1 N40 1.954(8) . ?
Cu1 N31 1.998(7) 1_665 ?
Cu1 N11 2.018(7) . ?
Cu1 N24 2.020(7) 1_554 ?
N11 C16 1.318(11) . ?
N11 C12 1.332(10) . ?
C12 C13 1.353(13) . ?
C13 O10 1.356(11) . ?
C13 C14 1.374(13) . ?
C14 C15 1.354(11) . ?
C15 C16 1.356(12) . ?
O10 C22 1.345(11) . ?
N21 C26 1.298(11) . ?
N21 C22 1.301(11) . ?
C22 C23 1.364(13) . ?
C23 N24 1.312(11) . ?
N24 C25 1.315(10) . ?
N24 Cu1 2.020(7) 1_556 ?
C25 C26 1.366(11) . ?
C26 O20 1.351(10) . ?
O20 C33 1.369(10) . ?
N31 C32 1.313(10) . ?
N31 C36 1.315(10) . ?
N31 Cu1 1.998(7) 1_445 ?
C32 C33 1.358(11) . ?
C33 C34 1.366(12) . ?
C34 C35 1.360(12) . ?
C35 C36 1.370(12) . ?
N40 C40 1.113(11) . ?
C40 C41 1.419(15) . ?
N200 C201 1.102(15) . ?
C201 C202 1.414(19) . ?
B F4' 1.281(14) . ?
B F3 1.295(12) . ?
B F4 1.303(11) . ?
B F2' 1.309(14) . ?
B F3' 1.315(14) . ?
B F2 1.320(12) . ?
B F1 1.322(10) . ?

loop_
_geom_torsion_atom_site_label_1
_geom_torsion_atom_site_label_2
_geom_torsion_atom_site_label_3
_geom_torsion_atom_site_label_4
_geom_torsion
_geom_torsion_site_symmetry_1
_geom_torsion_site_symmetry_2
_geom_torsion_site_symmetry_3
_geom_torsion_site_symmetry_4
_geom_torsion_publ_flag
N40 Cu1 N11 C16 -113.5(6) . . . . ?
N31 Cu1 N11 C16 123.9(6) 1_665 . . . ?
N24 Cu1 N11 C16 1.4(7) 1_554 . . . ?
N40 Cu1 N11 C12 60.3(6) . . . . ?
N31 Cu1 N11 C12 -62.3(6) 1_665 . . . ?
N24 Cu1 N11 C12 175.1(6) 1_554 . . . ?
C16 N11 C12 C13 -0.9(12) . . . . ?
Cu1 N11 C12 C13 -175.0(7) . . . . ?
N11 C12 C13 O10 -174.1(8) . . . . ?
N11 C12 C13 C14 2.2(13) . . . . ?
C12 C13 C14 C15 -1.6(12) . . . . ?
O10 C13 C14 C15 174.7(8) . . . . ?
C13 C14 C15 C16 -0.1(13) . . . . ?
C12 N11 C16 C15 -0.9(12) . . . . ?
Cu1 N11 C16 C15 173.0(6) . . . . ?
C14 C15 C16 N11 1.4(13) . . . . ?
C12 C13 O10 C22 -78.6(11) . . . . ?
C14 C13 O10 C22 105.1(10) . . . . ?
C26 N21 C22 O10 175.2(8) . . . . ?
C26 N21 C22 C23 -1.1(14) . . . . ?
C13 O10 C22 N21 -8.2(13) . . . . ?
C13 O10 C22 C23 168.2(8) . . . . ?
N21 C22 C23 N24 -0.3(15) . . . . ?
O10 C22 C23 N24 -176.6(8) . . . . ?
C22 C23 N24 C25 2.3(13) . . . . ?
C22 C23 N24 Cu1 -178.7(7) . . . 1_556 ?
C23 N24 C25 C26 -2.9(12) . . . . ?
Cu1 N24 C25 C26 178.1(6) 1_556 . . . ?
C22 N21 C26 O20 178.1(8) . . . . ?
C22 N21 C26 C25 0.5(13) . . . . ?
N24 C25 C26 N21 1.5(13) . . . . ?
N24 C25 C26 O20 -176.1(7) . . . . ?
N21 C26 O20 C33 1.9(12) . . . . ?
C25 C26 O20 C33 179.7(8) . . . . ?
C36 N31 C32 C33 -0.7(11) . . . . ?
Cu1 N31 C32 C33 175.0(6) 1_445 . . . ?
N31 C32 C33 C34 1.5(13) . . . . ?
N31 C32 C33 O20 -175.6(7) . . . . ?
C26 O20 C33 C32 -125.7(8) . . . . ?
C26 O20 C33 C34 57.3(12) . . . . ?
C32 C33 C34 C35 -1.6(13) . . . . ?
O20 C33 C34 C35 175.4(8) . . . . ?
C33 C34 C35 C36 0.9(13) . . . . ?
C32 N31 C36 C35 0.0(12) . . . . ?
Cu1 N31 C36 C35 -175.5(7) 1_445 . . . ?
C34 C35 C36 N31 -0.1(13) . . . . ?
N31 Cu1 N40 C40 -5(9) 1_665 . . . ?
N11 Cu1 N40 C40 -130(9) . . . . ?
N24 Cu1 N40 C40 114(9) 1_554 . . . ?
Cu1 N40 C40 C41 52(43) . . . . ?
